data_2002921
loop_
_publ_author_name
'Loehlin, J. H.'
'Franz, K. J.'
'Gist, L.'
'Moore, R. H.'

_publ_section_title
;
 Supramolecular Alcohol--Amine Crystals and Their Hydrogen-Bond
 Patterns
;
_journal_issue 5
_journal_name_full 'Acta Crystallographica Section B'
_journal_page_first 695
_journal_page_last 704
_journal_paper_doi 10.1107/S0108768198003231
_journal_volume 54
_journal_year 1998
_chemical_formula_moiety 'C6 H8 N2 , C10 H8 O2'
_chemical_formula_sum 'C16 H16 N2 O2'
_chemical_formula_weight 268.31
_chemical_melting_point .178E-177
_chemical_name_common p-phenylenediamine.2,6-dihydroxynaphthalene
_chemical_name_systematic
;
 (1,4-diaminobenzene).(2,6-dihydroxynaphthalene)
;
_space_group_IT_number 14
_symmetry_cell_setting monoclinic
_symmetry_space_group_name_Hall '-P 2ybc'
_symmetry_space_group_name_H-M 'P 1 21/c 1'
_audit_creation_method SHELXL
_cell_angle_alpha 90.00
_cell_angle_beta 90.250(10)
_cell_angle_gamma 90.00
_cell_formula_units_Z 2
_cell_length_a 14.940(2)
_cell_length_b 5.4816(5)
_cell_length_c 8.3720(10)
_cell_measurement_reflns_used 40
_cell_measurement_temperature 295(2)
_cell_measurement_theta_max 12.34
_cell_measurement_theta_min 4.15
_cell_volume 685.62(14)
_computing_cell_refinement 'XSCANS (Siemens, 1993)'
_computing_data_collection 'XSCANS (Siemens, 1993)'
_computing_data_reduction 'XSCANS (Siemens, 1993)'
_computing_molecular_graphics 'XTAL3.4 (Hall et al., 1995), ORTEPIII (Burnett & Johnson, 1996)'
_computing_publication_material 'SHELXL-93 (Sheldrick, 1993)'
_computing_structure_refinement 'XTAL3.4 (Hall et al., 1995), ORTEPIII (Burnett & Johnson, 1996)'
_computing_structure_solution 'SHELXS-86 (Sheldrick, 1990)'
_diffrn_ambient_temperature 295(2)
_diffrn_measurement_device 'Siemens P4'
_diffrn_measurement_method \w
_diffrn_radiation_monochromator graphite
_diffrn_radiation_source 'fine-focus sealed tube'
_diffrn_radiation_type MoK\a
_diffrn_radiation_wavelength 0.71073
_diffrn_reflns_av_R_equivalents 0.0385
_diffrn_reflns_av_sigmaI/netI 0.0642
_diffrn_reflns_limit_h_max 16
_diffrn_reflns_limit_h_min -16
_diffrn_reflns_limit_k_max 1
_diffrn_reflns_limit_k_min -6
_diffrn_reflns_limit_l_max 9
_diffrn_reflns_limit_l_min -1
_diffrn_reflns_number 1574
_diffrn_reflns_theta_max 23.75
_diffrn_reflns_theta_min 2.73
_diffrn_standards_decay_% 7.35
_diffrn_standards_interval_count 97
_diffrn_standards_number 3
_exptl_absorpt_coefficient_mu 0.087
_exptl_absorpt_correction_type none
_exptl_crystal_colour colorless
_exptl_crystal_density_diffrn 1.300
_exptl_crystal_density_meas 1.24
_exptl_crystal_density_method suspension
_exptl_crystal_description plate
_exptl_crystal_F_000 284
_exptl_crystal_size_max 0.48
_exptl_crystal_size_mid 0.39
_exptl_crystal_size_min 0.24
_refine_diff_density_max 0.150
_refine_diff_density_min -0.154
_refine_ls_extinction_coef 0.016(3)
_refine_ls_extinction_method 'SHELXL93 (Sheldrick, 1993)'
_refine_ls_goodness_of_fit_all 1.050
_refine_ls_goodness_of_fit_obs 1.129
_refine_ls_hydrogen_treatment
; hydroxy and amine hydrogen positions refined, other hydrogen positions
riding model C-H 0.96A.  U~iso~ = 1.2 times U of attached atom.
;
_refine_ls_matrix_type full
_refine_ls_number_parameters 101
_refine_ls_number_reflns 648
_refine_ls_number_restraints 0
_refine_ls_restrained_S_all 1.050
_refine_ls_restrained_S_obs 1.129
_refine_ls_R_factor_all 0.0997
_refine_ls_R_factor_obs 0.0495
_refine_ls_shift/esd_max 0.000
_refine_ls_shift/esd_mean 0.000
_refine_ls_structure_factor_coef Fsqd
_refine_ls_weighting_details 'w = 1/[\s^2^(Fo^2^)+(0.0352P)^2^+0.0672P] where P = (Fo^2^+2Fc^2^)/3'
_refine_ls_weighting_scheme calc
_refine_ls_wR_factor_all 0.1125
_refine_ls_wR_factor_obs 0.0922
_reflns_number_observed 648
_reflns_number_total 1045
_reflns_observed_criterion >2sigma(I)
_cod_data_source_file bk0047.cif
_cod_data_source_block III
_cod_depositor_comments
;
The following automatic conversions were performed:

'_refine_ls_weighting_scheme' value 'w =
1/[\s^2^(Fo^2^)+(0.0352P)^2^+0.0672P] where P = (Fo^2^+2Fc^2^)/3' was
changed to 'calc'. New tag '_refine_ls_weighting_details' was
created. The value of the new tag was set to 'w =
1/[\s^2^(Fo^2^)+(0.0352P)^2^+0.0672P] where P = (Fo^2^+2Fc^2^)/3'.

Automatic conversion script
Id: cif_fix_values 3143 2015-03-26 13:38:13Z robertas 
;
_cod_original_cell_volume 685.67(12)
_cod_original_sg_symbol_H-M 'P 21/c'
_cod_database_code 2002921

loop_
_symmetry_equiv_pos_as_xyz
'x, y, z'
'-x, y+1/2, -z+1/2'
'-x, -y, -z'
'x, -y-1/2, z-1/2'

loop_
_atom_site_aniso_label
_atom_site_aniso_U_11
_atom_site_aniso_U_22
_atom_site_aniso_U_33
_atom_site_aniso_U_12
_atom_site_aniso_U_13
_atom_site_aniso_U_23
O1 0.0386(12) 0.068(2) 0.078(2) -0.0060(11) 0.0102(11) -0.0176(14)
C2 0.038(2) 0.044(2) 0.043(2) -0.0010(15) 0.0035(14) 0.004(2)
C3 0.045(2) 0.043(2) 0.045(2) 0.0073(15) 0.0071(14) -0.003(2)
C4 0.044(2) 0.033(2) 0.037(2) -0.0004(14) 0.0004(13) -0.002(2)
C5 0.0374(15) 0.0300(15) 0.031(2) 0.0000(12) 0.0002(13) 0.0006(13)
C6 0.042(2) 0.033(2) 0.042(2) -0.0047(14) -0.0024(14) -0.0034(15)
N7 0.0386(15) 0.069(2) 0.062(2) 0.0007(14) 0.0058(14) 0.002(2)
C8 0.033(2) 0.045(2) 0.046(2) 0.0037(15) 0.0025(14) 0.006(2)
C9 0.044(2) 0.050(2) 0.060(2) -0.007(2) 0.000(2) -0.008(2)
C10 0.046(2) 0.046(2) 0.061(2) 0.003(2) 0.007(2) -0.013(2)

loop_
_atom_site_label
_atom_site_fract_x
_atom_site_fract_y
_atom_site_fract_z
_atom_site_U_iso_or_equiv
_atom_site_thermal_displace_type
_atom_site_calc_flag
_atom_site_refinement_flags
_atom_site_occupancy
_atom_site_disorder_group
_atom_site_type_symbol
O1 0.75323(12) 0.0795(4) 0.9112(3) 0.0615(8) Uani d . 1 . O
H1 0.767(2) 0.217(6) 0.966(4) 0.074 Uiso d . 1 . H
C2 0.6636(2) 0.0290(5) 0.9333(4) 0.0416(8) Uani d . 1 . C
C3 0.6322(2) -0.1860(5) 0.8616(3) 0.0444(8) Uani d . 1 . C
H3 0.6723(2) -0.2862(5) 0.8009(3) 0.053 Uiso calc R 1 . H
C4 0.4551(2) 0.2530(5) 1.1221(3) 0.0382(7) Uani d . 1 . C
H4 0.4756(2) 0.4017(5) 1.1705(3) 0.046 Uiso calc R 1 . H
C5 0.5160(2) 0.1081(5) 1.0353(3) 0.0327(7) Uani d . 1 . C
C6 0.6072(2) 0.1735(5) 1.0193(3) 0.0391(8) Uani d . 1 . C
H6 0.6293(2) 0.3195(5) 1.0690(3) 0.047 Uiso calc R 1 . H
N7 0.8144(2) -0.0014(6) 0.5632(4) 0.0565(9) Uani d . 1 . N
H7 0.8010(19) 0.036(6) 0.668(4) 0.068 Uiso d . 1 . H
H8 0.7901(18) -0.156(6) 0.535(4) 0.068 Uiso d . 1 . H
C8 0.9090(2) -0.0059(5) 0.5337(3) 0.0413(8) Uani d . 1 . C
C9 0.9459(2) -0.1731(6) 0.4319(4) 0.0517(9) Uani d . 1 . C
H9 0.9085(2) -0.2949(6) 0.3832(4) 0.062 Uiso calc R 1 . H
C10 0.9631(2) 0.1684(6) 0.6017(4) 0.0510(9) Uani d . 1 . C
H10 0.9379(2) 0.2874(6) 0.6727(4) 0.061 Uiso calc R 1 . H

loop_
_atom_type_symbol
_atom_type_description
_atom_type_scat_dispersion_real
_atom_type_scat_dispersion_imag
_atom_type_scat_source
C C 0.0033 0.0016 'International Tables Vol C Tables 4.2.6.8 and 6.1.1.4'
H H 0.0000 0.0000 'International Tables Vol C Tables 4.2.6.8 and 6.1.1.4'
N N 0.0061 0.0033 'International Tables Vol C Tables 4.2.6.8 and 6.1.1.4'
O O 0.0106 0.0060 'International Tables Vol C Tables 4.2.6.8 and 6.1.1.4'

loop_
_geom_angle_atom_site_label_1
_geom_angle_atom_site_label_2
_geom_angle_atom_site_label_3
_geom_angle_site_symmetry_1
_geom_angle_site_symmetry_3
_geom_angle
_geom_angle_publ_flag
C2 O1 H1 . . 109.(2) yes
C6 C2 O1 . . 123.8(3) yes
C6 C2 C3 . . 120.5(2) yes
O1 C2 C3 . . 115.7(2) yes
C4 C3 C2 3_657 . 120.1(3) yes
C4 C3 H3 3_657 . 119.9(2) yes
C2 C3 H3 . . 119.9(2) yes
C3 C4 C5 3_657 . 121.3(3) yes
C3 C4 H4 3_657 . 119.4(2) yes
C5 C4 H4 . . 119.36(14) yes
C5 C5 C4 3_657 . 118.1(3) yes
C5 C5 C6 3_657 . 120.0(3) yes
C4 C5 C6 . . 121.9(2) yes
C2 C6 C5 . . 120.0(3) yes
C2 C6 H6 . . 120.0(2) yes
C5 C6 H6 . . 120.0(2) yes
C8 N7 H7 . . 112.6(18) yes
C8 N7 H8 . . 108.5(18) yes
H7 N7 H8 . . 111.(3) yes
C9 C8 C10 . . 119.1(2) yes
C9 C8 N7 . . 121.2(3) yes
C10 C8 N7 . . 119.6(3) yes
C8 C9 C10 . 3_756 120.7(3) yes
C8 C9 H9 . . 119.7(2) yes
C10 C9 H9 3_756 . 119.7(2) yes
C8 C10 C9 . 3_756 120.2(3) yes
C8 C10 H10 . . 119.9(2) yes
C9 C10 H10 3_756 . 119.9(2) yes

loop_
_geom_bond_atom_site_label_1
_geom_bond_atom_site_label_2
_geom_bond_site_symmetry_2
_geom_bond_distance
_geom_bond_publ_flag
O1 C2 . 1.381(3) yes
O1 H1 . 0.91(3) yes
C2 C6 . 1.364(4) yes
C2 C3 . 1.403(4) yes
C3 C4 3_657 1.363(3) yes
C3 H3 . 0.96 yes
C4 C3 3_657 1.363(3) yes
C4 C5 . 1.412(3) yes
C4 H4 . 0.96 yes
C5 C5 3_657 1.407(5) yes
C5 C6 . 1.415(3) yes
C6 H6 . 0.96 yes
N7 C8 . 1.436(3) yes
N7 H7 . 0.92(3) yes
N7 H8 . 0.95(3) yes
C8 C9 . 1.369(4) yes
C8 C10 . 1.374(4) yes
C9 C10 3_756 1.390(3) yes
C9 H9 . 0.96 yes
C10 C9 3_756 1.390(3) yes
C10 H10 . 0.96 yes
